data_7064138
loop_
_publ_author_name
'Zhao, Yi-Ming'
'Chen, Duyong'
'Yi, Cheng'
'Zhou, Ren-He'
'Fu, Ming-Yang'
'Li, Jing'
'Zhang, Liyan'
'Cai, Rui'
'Meng, Yin-Shan'
'Liu, Tao'

_publ_section_title
;
 Construction of SCO-fluorescence bifunctional cobalt(II) complexes with
 anthracene-decorated terpy ligands
;
_journal_name_full 'New Journal of Chemistry'
_journal_paper_doi 10.1039/D5NJ03386A
_journal_year 2025
_chemical_formula_moiety 'C62 H46 Co N6, 2(Cl O4), 0.5(H2 O)'
_chemical_formula_sum 'C62 H47 Cl2 Co N6 O8.5'
_chemical_formula_weight 1141.88
_space_group_crystal_system triclinic
_space_group_IT_number 2
_space_group_name_Hall '-P 1'
_space_group_name_H-M_alt 'P -1'
_atom_sites_solution_hydrogens mixed
_atom_sites_solution_primary dual
_audit_creation_date 2025-10-01
_audit_creation_method
;
Olex2 1.5
(compiled 2025.07.13 svn.rb7424aed for OlexSys, GUI svn.r7314)
;
_audit_update_record
;
2025-10-01 deposited with the CCDC.	2025-11-18 downloaded from the CCDC.
;
_cell_angle_alpha 105.278(2)
_cell_angle_beta 92.025(2)
_cell_angle_gamma 103.936(2)
_cell_formula_units_Z 2
_cell_length_a 10.3703(7)
_cell_length_b 13.2314(8)
_cell_length_c 21.1114(13)
_cell_measurement_reflns_used 9792
_cell_measurement_temperature 120.0
_cell_measurement_theta_max 27.527
_cell_measurement_theta_min 2.16
_cell_volume 2697.0(3)
_computing_cell_refinement 'SAINT V8.40A (Bruker, 2019)'
_computing_data_reduction 'SAINT V8.40A (Bruker, 2019)'
_computing_molecular_graphics 'Olex2 1.5 (Dolomanov et al., 2009)'
_computing_publication_material 'Olex2 1.5 (Dolomanov et al., 2009)'
_computing_structure_refinement 'SHELXL 2019/3 (Sheldrick, 2015)'
_computing_structure_solution 'SHELXT 2014/5 (Sheldrick, 2014)'
_diffrn_ambient_temperature 120.0
_diffrn_measured_fraction_theta_full 0.999
_diffrn_measured_fraction_theta_max 0.993
_diffrn_measurement_device_type 'CCD area detector'
_diffrn_measurement_method 'phi and omega scans'
_diffrn_radiation_monochromator graphite
_diffrn_radiation_type MoK\a
_diffrn_radiation_wavelength 0.71073
_diffrn_reflns_av_R_equivalents 0.0396
_diffrn_reflns_av_unetI/netI 0.0333
_diffrn_reflns_Laue_measured_fraction_full 0.999
_diffrn_reflns_Laue_measured_fraction_max 0.993
_diffrn_reflns_limit_h_max 13
_diffrn_reflns_limit_h_min -13
_diffrn_reflns_limit_k_max 17
_diffrn_reflns_limit_k_min -17
_diffrn_reflns_limit_l_max 27
_diffrn_reflns_limit_l_min -27
_diffrn_reflns_number 56928
_diffrn_reflns_point_group_measured_fraction_full 0.999
_diffrn_reflns_point_group_measured_fraction_max 0.993
_diffrn_reflns_theta_full 25.242
_diffrn_reflns_theta_max 27.584
_diffrn_reflns_theta_min 1.652
_diffrn_source_current 1.4
_diffrn_source_power 0.07
_diffrn_source_voltage 50.0
_exptl_absorpt_coefficient_mu 0.482
_exptl_absorpt_correction_T_max 0.7456
_exptl_absorpt_correction_T_min 0.6888
_exptl_absorpt_correction_type multi-scan
_exptl_absorpt_process_details
;
SADABS-2016/2 (Bruker,2016/2) was used for absorption correction.
wR2(int) was 0.1310 before and 0.0586 after correction.
The Ratio of minimum to maximum transmission is 0.9238.
The \l/2 correction factor is Not present.
;
_exptl_crystal_colour 'clear light red'
_exptl_crystal_colour_lustre clear
_exptl_crystal_colour_modifier light
_exptl_crystal_colour_primary red
_exptl_crystal_density_diffrn 1.406
_exptl_crystal_description block
_exptl_crystal_F_000 1180
_exptl_crystal_size_max 0.1
_exptl_crystal_size_mid 0.1
_exptl_crystal_size_min 0.1
_refine_diff_density_max 0.366
_refine_diff_density_min -0.470
_refine_diff_density_rms 0.056
_refine_ls_extinction_method none
_refine_ls_goodness_of_fit_ref 1.037
_refine_ls_hydrogen_treatment constr
_refine_ls_matrix_type full
_refine_ls_number_parameters 725
_refine_ls_number_reflns 12428
_refine_ls_number_restraints 0
_refine_ls_restrained_S_all 1.037
_refine_ls_R_factor_all 0.0450
_refine_ls_R_factor_gt 0.0359
_refine_ls_shift/su_max 0.001
_refine_ls_shift/su_mean 0.000
_refine_ls_structure_factor_coef Fsqd
_refine_ls_weighting_details 'w=1/[\s^2^(Fo^2^)+(0.0356P)^2^+1.9763P] where P=(Fo^2^+2Fc^2^)/3'
_refine_ls_weighting_scheme calc
_refine_ls_wR_factor_gt 0.0871
_refine_ls_wR_factor_ref 0.0922
_reflns_Friedel_coverage 0.000
_reflns_number_gt 10680
_reflns_number_total 12428
_reflns_threshold_expression 'I > 2\s(I)'
_cod_data_source_file d5nj03386a2.cif
_cod_data_source_block 1_CCDC3
_cod_original_formula_sum 'C62 H47 Cl2 Co N6 O8.50'
_cod_database_code 7064138
_shelx_shelxl_version_number 2019/3
_shelx_space_group_comment
;
The symmetry employed for this shelxl refinement is uniquely defined
by the following loop, which should always be used as a source of
symmetry information in preference to the above space-group names.
They are only intended as comments.
;
_shelx_estimated_absorpt_t_max 0.953
_shelx_estimated_absorpt_t_min 0.953
_olex2_refinement_description
;
1. Fixed Uiso
 At 1.2 times of:
  All C(H) groups
 At 1.5 times of:
  All C(H,H,H) groups, All O(H,H) groups
2. Others
 Fixed Sof: O9(0.5) H9A(0.5) H9B(0.5)
3.a Riding coordinates:
 O9(H9A,H9B)
3.b Aromatic/amide H refined with riding coordinates:
 C5(H5), C41(H41), C44(H44), C2(H2), C39(H39), C1(H1), C48(H48), C10(H10),
 C36(H36), C54(H54), C58(H58), C61(H61), C60(H60), C47(H47), C25(H25), C20(H20),
  C56(H56), C30(H30), C59(H59), C13(H13), C52(H52), C33(H33), C8(H8), C17(H17),
 C32(H32), C51(H51), C29(H29), C53(H53), C28(H28), C16(H16), C27(H27), C22(H22),
  C23(H23), C21(H21)
3.c Idealised Me refined as rotating group:
 C4(H4A,H4B,H4C), C46(H46A,H46B,H46C), C35(H35A,H35B,H35C), C15(H15A,H15B,H15C)
;
_olex2_submission_special_instructions 'No special instructions were received'

loop_
_space_group_symop_operation_xyz
'x, y, z'
'-x, -y, -z'

loop_
_atom_site_label
_atom_site_type_symbol
_atom_site_fract_x
_atom_site_fract_y
_atom_site_fract_z
_atom_site_U_iso_or_equiv
_atom_site_adp_type
_atom_site_occupancy
_atom_site_site_symmetry_order
_atom_site_calc_flag
_atom_site_refinement_flags_posn
_atom_site_refinement_flags_adp
_atom_site_refinement_flags_occupancy
_atom_site_disorder_assembly
_atom_site_disorder_group
Co1 Co 0.66641(2) 0.68867(2) 0.24554(2) 0.01411(6) Uani 1 1 d . . . . .
Cl2 Cl 0.88413(4) 0.33961(3) 0.05975(2) 0.02186(9) Uani 1 1 d . . . . .
Cl1 Cl 0.74691(5) 1.07685(4) 0.61875(2) 0.03725(12) Uani 1 1 d . . . . .
O8 O 0.82149(14) 0.25584(10) 0.08962(6) 0.0288(3) Uani 1 1 d . . . . .
O5 O 0.81993(14) 0.42673(11) 0.07622(7) 0.0320(3) Uani 1 1 d . . . . .
N2 N 0.58222(13) 0.53909(10) 0.20156(6) 0.0138(3) Uani 1 1 d . . . . .
N3 N 0.74745(13) 0.72608(11) 0.16657(6) 0.0147(3) Uani 1 1 d . . . . .
N6 N 0.47546(13) 0.70012(11) 0.21593(6) 0.0156(3) Uani 1 1 d . . . . .
O7 O 0.87087(15) 0.29379(11) -0.01061(6) 0.0327(3) Uani 1 1 d . . . . .
O6 O 1.02369(14) 0.37888(12) 0.08510(8) 0.0388(4) Uani 1 1 d . . . . .
N1 N 0.74177(13) 0.83760(11) 0.28399(6) 0.0144(3) Uani 1 1 d . . . . .
N4 N 0.60480(14) 0.70212(11) 0.33612(7) 0.0180(3) Uani 1 1 d . . . . .
N5 N 0.81858(14) 0.61362(11) 0.26553(7) 0.0177(3) Uani 1 1 d . . . . .
O2 O 0.86570(17) 1.08285(13) 0.65889(8) 0.0438(4) Uani 1 1 d . . . . .
O1 O 0.73258(18) 1.18417(13) 0.62625(8) 0.0476(4) Uani 1 1 d . . . . .
C38 C 0.65038(15) 0.46318(12) 0.19853(7) 0.0136(3) Uani 1 1 d . . . . .
C42 C 0.45706(15) 0.51206(13) 0.17018(8) 0.0150(3) Uani 1 1 d . . . . .
C43 C 0.39440(15) 0.60344(13) 0.18009(8) 0.0150(3) Uani 1 1 d . . . . .
C37 C 0.78635(15) 0.50621(13) 0.23446(7) 0.0148(3) Uani 1 1 d . . . . .
C6 C 0.80362(15) 0.83436(13) 0.17741(8) 0.0144(3) Uani 1 1 d . . . . .
C12 C 0.63613(16) 0.80537(13) 0.37615(8) 0.0160(3) Uani 1 1 d . . . . .
C5 C 0.85552(15) 0.87777(13) 0.12788(8) 0.0157(3) Uani 1 1 d . . . . .
H5 H 0.891197 0.953904 0.136839 0.019 Uiso 1 1 calc R U . . .
C41 C 0.39649(16) 0.40527(13) 0.13437(8) 0.0167(3) Uani 1 1 d . . . . .
H41 H 0.309013 0.386745 0.112325 0.020 Uiso 1 1 calc R U . . .
C55 C 0.36493(15) 0.05374(13) -0.00348(8) 0.0167(3) Uani 1 1 d . . . . .
C3 C 0.85547(15) 0.80998(13) 0.06502(8) 0.0164(3) Uani 1 1 d . . . . .
C45 C 0.20774(16) 0.68120(13) 0.17561(8) 0.0172(3) Uani 1 1 d . . . . .
C44 C 0.26240(16) 0.59192(13) 0.15835(8) 0.0170(3) Uani 1 1 d . . . . .
H44 H 0.209353 0.523737 0.131864 0.020 Uiso 1 1 calc R U . . .
C31 C 0.77919(17) 1.23761(13) 0.35672(8) 0.0184(3) Uani 1 1 d . . . . .
C2 C 0.80186(16) 0.69892(14) 0.05515(8) 0.0181(3) Uani 1 1 d . . . . .
H2 H 0.802181 0.649475 0.013392 0.022 Uiso 1 1 calc R U . . .
C9 C 0.83481(16) 1.05967(13) 0.33687(8) 0.0171(3) Uani 1 1 d . . . . .
C11 C 0.72276(16) 0.88388(13) 0.34682(8) 0.0155(3) Uani 1 1 d . . . . .
C39 C 0.59328(15) 0.35537(13) 0.16390(8) 0.0155(3) Uani 1 1 d . . . . .
H39 H 0.641343 0.302264 0.162617 0.019 Uiso 1 1 calc R U . . .
C1 C 0.74823(15) 0.66078(13) 0.10613(8) 0.0165(3) Uani 1 1 d . . . . .
H1 H 0.710339 0.585051 0.097941 0.020 Uiso 1 1 calc R U . . .
C18 C 0.87512(16) 1.18061(13) 0.36354(8) 0.0174(3) Uani 1 1 d . . . . .
C48 C 0.42302(16) 0.78496(13) 0.23281(8) 0.0179(3) Uani 1 1 d . . . . .
H48 H 0.478605 0.852680 0.258521 0.021 Uiso 1 1 calc R U . . .
C26 C 0.81456(18) 1.35401(14) 0.38252(8) 0.0211(3) Uani 1 1 d . . . . .
C40 C 0.46498(15) 0.32570(13) 0.13107(8) 0.0154(3) Uani 1 1 d . . . . .
C10 C 0.77102(16) 0.99501(13) 0.37532(8) 0.0174(3) Uani 1 1 d . . . . .
H10 H 0.760878 1.026579 0.420183 0.021 Uiso 1 1 calc R U . . .
C36 C 0.87491(16) 0.44274(14) 0.23530(8) 0.0174(3) Uani 1 1 d . . . . .
H36 H 0.848677 0.367389 0.213017 0.021 Uiso 1 1 calc R U . . .
C54 C 0.38391(16) 0.01149(14) -0.07117(8) 0.0201(3) Uani 1 1 d . . . . .
H54 H 0.343454 -0.062569 -0.093451 0.024 Uiso 1 1 calc R U . . .
C58 C 0.19451(16) -0.03734(13) 0.13360(9) 0.0192(3) Uani 1 1 d . . . . .
H58 H 0.162104 -0.113158 0.113513 0.023 Uiso 1 1 calc R U . . .
C19 C 1.00505(17) 1.23558(14) 0.39425(8) 0.0195(3) Uani 1 1 d . . . . .
C49 C 0.40195(15) 0.20964(12) 0.09519(8) 0.0149(3) Uani 1 1 d . . . . .
C61 C 0.29051(16) 0.18564(14) 0.19505(8) 0.0196(3) Uani 1 1 d . . . . .
H61 H 0.321947 0.261049 0.216615 0.024 Uiso 1 1 calc R U . . .
C57 C 0.26847(15) 0.03010(13) 0.09700(8) 0.0162(3) Uani 1 1 d . . . . .
C7 C 0.80210(15) 0.89878(13) 0.24584(8) 0.0149(3) Uani 1 1 d . . . . .
C60 C 0.21672(17) 0.11841(15) 0.22738(8) 0.0220(4) Uani 1 1 d . . . . .
H60 H 0.196631 0.147752 0.270889 0.026 Uiso 1 1 calc R U . . .
C47 C 0.29073(17) 0.77864(14) 0.21444(8) 0.0194(3) Uani 1 1 d . . . . .
H47 H 0.257014 0.840752 0.228387 0.023 Uiso 1 1 calc R U . . .
C62 C 0.32098(15) 0.14390(13) 0.12919(8) 0.0155(3) Uani 1 1 d . . . . .
C25 C 0.94386(19) 1.40799(14) 0.41280(8) 0.0241(4) Uani 1 1 d . . . . .
H25 H 0.967257 1.484795 0.429600 0.029 Uiso 1 1 calc R U . . .
C34 C 1.00274(17) 0.48992(15) 0.26897(8) 0.0226(4) Uani 1 1 d . . . . .
C20 C 1.10453(18) 1.18014(15) 0.40144(9) 0.0253(4) Uani 1 1 d . . . . .
H20 H 1.082738 1.103196 0.386155 0.030 Uiso 1 1 calc R U . . .
C56 C 0.29092(16) -0.01209(13) 0.03168(8) 0.0175(3) Uani 1 1 d . . . . .
H56 H 0.255122 -0.087267 0.010591 0.021 Uiso 1 1 calc R U . . .
C30 C 0.64596(18) 1.18421(15) 0.32626(9) 0.0242(4) Uani 1 1 d . . . . .
H30 H 0.621182 1.107585 0.308347 0.029 Uiso 1 1 calc R U . . .
C59 C 0.16998(16) 0.00552(14) 0.19664(9) 0.0216(4) Uani 1 1 d . . . . .
H59 H 0.121233 -0.040571 0.220151 0.026 Uiso 1 1 calc R U . . .
C50 C 0.42523(15) 0.16660(13) 0.02943(8) 0.0156(3) Uani 1 1 d . . . . .
C13 C 0.58075(17) 0.83435(14) 0.43460(8) 0.0203(3) Uani 1 1 d . . . . .
H13 H 0.605973 0.907285 0.461587 0.024 Uiso 1 1 calc R U . . .
O4 O 0.6322(2) 1.01421(15) 0.64031(11) 0.0677(6) Uani 1 1 d . . . . .
C24 C 1.03934(18) 1.35187(14) 0.41895(8) 0.0223(4) Uani 1 1 d . . . . .
C52 C 0.52220(17) 0.18682(15) -0.07111(9) 0.0231(4) Uani 1 1 d . . . . .
H52 H 0.576131 0.230739 -0.094288 0.028 Uiso 1 1 calc R U . . .
C33 C 1.03341(17) 0.59938(15) 0.30215(9) 0.0255(4) Uani 1 1 d . . . . .
H33 H 1.118263 0.634149 0.326746 0.031 Uiso 1 1 calc R U . . .
C8 C 0.84965(16) 1.01064(13) 0.27132(8) 0.0172(3) Uani 1 1 d . . . . .
H8 H 0.891862 1.053331 0.244360 0.021 Uiso 1 1 calc R U . . .
C14 C 0.48722(18) 0.75549(15) 0.45376(9) 0.0245(4) Uani 1 1 d . . . . .
C17 C 0.51829(18) 0.62603(14) 0.35584(9) 0.0237(4) Uani 1 1 d . . . . .
H17 H 0.497263 0.553031 0.329035 0.028 Uiso 1 1 calc R U . . .
O3 O 0.7580(2) 1.02605(17) 0.55081(9) 0.0676(6) Uani 1 1 d . . . . .
C32 C 0.94048(18) 0.65823(15) 0.29951(8) 0.0239(4) Uani 1 1 d . . . . .
H32 H 0.963708 0.733232 0.322637 0.029 Uiso 1 1 calc R U . . .
C4 C 0.91441(17) 0.85553(14) 0.01124(8) 0.0205(3) Uani 1 1 d . . . . .
H4A H 0.913687 0.932003 0.020927 0.031 Uiso 1 1 calc R U . . .
H4B H 0.861406 0.814777 -0.031096 0.031 Uiso 1 1 calc R U . . .
H4C H 1.006580 0.849524 0.008831 0.031 Uiso 1 1 calc R U . . .
C51 C 0.50614(16) 0.23058(14) -0.00684(8) 0.0193(3) Uani 1 1 d . . . . .
H51 H 0.549204 0.304603 0.014268 0.023 Uiso 1 1 calc R U . . .
C46 C 0.06535(16) 0.67117(15) 0.15318(9) 0.0226(4) Uani 1 1 d . . . . .
H46A H 0.058124 0.672466 0.107008 0.034 Uiso 1 1 calc R U . . .
H46B H 0.035974 0.731872 0.180742 0.034 Uiso 1 1 calc R U . . .
H46C H 0.008816 0.602627 0.157132 0.034 Uiso 1 1 calc R U . . .
C29 C 0.5543(2) 1.24100(17) 0.32248(10) 0.0321(4) Uani 1 1 d . . . . .
H29 H 0.466110 1.203772 0.302566 0.039 Uiso 1 1 calc R U . . .
C53 C 0.45924(17) 0.07610(15) -0.10407(8) 0.0232(4) Uani 1 1 d . . . . .
H53 H 0.469839 0.047175 -0.149220 0.028 Uiso 1 1 calc R U . . .
C28 C 0.5896(2) 1.35590(17) 0.34819(11) 0.0347(5) Uani 1 1 d . . . . .
H28 H 0.524655 1.394765 0.345347 0.042 Uiso 1 1 calc R U . . .
C16 C 0.45869(19) 0.64960(15) 0.41347(9) 0.0276(4) Uani 1 1 d . . . . .
H16 H 0.398054 0.593271 0.425593 0.033 Uiso 1 1 calc R U . . .
C27 C 0.7148(2) 1.41051(15) 0.37667(9) 0.0289(4) Uani 1 1 d . . . . .
H27 H 0.736922 1.487353 0.392996 0.035 Uiso 1 1 calc R U . . .
C22 C 1.2648(2) 1.35170(18) 0.45409(11) 0.0364(5) Uani 1 1 d . . . . .
H22 H 1.352900 1.390020 0.473740 0.044 Uiso 1 1 calc R U . . .
C35 C 1.10236(19) 0.42317(18) 0.26652(10) 0.0328(4) Uani 1 1 d . . . . .
H35A H 1.062387 0.357656 0.279586 0.049 Uiso 1 1 calc R U . . .
H35B H 1.182095 0.465879 0.296872 0.049 Uiso 1 1 calc R U . . .
H35C H 1.127406 0.402538 0.221489 0.049 Uiso 1 1 calc R U . . .
C23 C 1.17274(19) 1.40701(16) 0.44917(9) 0.0309(4) Uani 1 1 d . . . . .
H23 H 1.196792 1.483813 0.466027 0.037 Uiso 1 1 calc R U . . .
C15 C 0.4160(2) 0.78612(18) 0.51353(10) 0.0365(5) Uani 1 1 d . . . . .
H15A H 0.474770 0.848595 0.546355 0.055 Uiso 1 1 calc R U . . .
H15B H 0.391706 0.724768 0.532403 0.055 Uiso 1 1 calc R U . . .
H15C H 0.334975 0.805059 0.500944 0.055 Uiso 1 1 calc R U . . .
C21 C 1.2308(2) 1.23632(18) 0.43002(10) 0.0342(4) Uani 1 1 d . . . . .
H21 H 1.296211 1.198245 0.433860 0.041 Uiso 1 1 calc R U . . .
O9 O 0.9529(3) 0.1510(3) 0.15941(19) 0.0548(10) Uani 0.5 1 d . . P . .
H9A H 0.991006 0.214751 0.155760 0.082 Uiso 0.5 1 d R U P . .
H9B H 0.867656 0.139071 0.148560 0.082 Uiso 0.5 1 d R U P . .

loop_
_atom_site_aniso_label
_atom_site_aniso_U_11
_atom_site_aniso_U_22
_atom_site_aniso_U_33
_atom_site_aniso_U_23
_atom_site_aniso_U_13
_atom_site_aniso_U_12
Co1 0.01624(11) 0.01182(11) 0.01422(11) 0.00297(8) 0.00260(8) 0.00413(8)
Cl2 0.0216(2) 0.01655(19) 0.0229(2) -0.00004(15) 0.00532(15) 0.00201(15)
Cl1 0.0446(3) 0.0235(2) 0.0306(2) -0.00468(19) -0.0017(2) -0.0012(2)
O8 0.0340(7) 0.0196(6) 0.0298(7) 0.0052(5) 0.0086(6) 0.0027(5)
O5 0.0387(8) 0.0216(7) 0.0378(8) 0.0059(6) 0.0132(6) 0.0130(6)
N2 0.0139(6) 0.0127(6) 0.0145(6) 0.0038(5) 0.0025(5) 0.0030(5)
N3 0.0127(6) 0.0131(6) 0.0181(6) 0.0043(5) 0.0015(5) 0.0033(5)
N6 0.0153(6) 0.0138(6) 0.0165(6) 0.0033(5) 0.0028(5) 0.0023(5)
O7 0.0419(8) 0.0316(8) 0.0228(7) 0.0023(6) 0.0080(6) 0.0112(6)
O6 0.0226(7) 0.0311(8) 0.0490(9) -0.0038(7) -0.0002(6) -0.0016(6)
N1 0.0143(6) 0.0130(6) 0.0155(6) 0.0034(5) 0.0018(5) 0.0031(5)
N4 0.0188(7) 0.0135(7) 0.0204(7) 0.0036(5) 0.0004(5) 0.0029(5)
N5 0.0197(7) 0.0140(7) 0.0170(7) 0.0037(5) 0.0029(5) 0.0004(5)
O2 0.0529(10) 0.0347(8) 0.0384(8) 0.0015(7) -0.0034(7) 0.0123(7)
O1 0.0600(11) 0.0293(8) 0.0453(9) 0.0043(7) -0.0123(8) 0.0054(7)
C38 0.0138(7) 0.0137(7) 0.0137(7) 0.0043(6) 0.0037(6) 0.0038(6)
C42 0.0151(7) 0.0146(8) 0.0154(7) 0.0046(6) 0.0024(6) 0.0035(6)
C43 0.0160(7) 0.0126(7) 0.0157(7) 0.0036(6) 0.0026(6) 0.0025(6)
C37 0.0162(7) 0.0129(7) 0.0139(7) 0.0035(6) 0.0030(6) 0.0013(6)
C6 0.0120(7) 0.0131(7) 0.0180(8) 0.0037(6) 0.0016(6) 0.0038(6)
C12 0.0173(7) 0.0133(7) 0.0158(7) 0.0036(6) -0.0001(6) 0.0017(6)
C5 0.0131(7) 0.0151(8) 0.0194(8) 0.0059(6) 0.0019(6) 0.0034(6)
C41 0.0134(7) 0.0157(8) 0.0193(8) 0.0041(6) -0.0003(6) 0.0020(6)
C55 0.0133(7) 0.0159(8) 0.0201(8) 0.0030(6) -0.0012(6) 0.0049(6)
C3 0.0129(7) 0.0205(8) 0.0181(8) 0.0071(6) 0.0016(6) 0.0066(6)
C45 0.0156(7) 0.0200(8) 0.0193(8) 0.0104(7) 0.0044(6) 0.0050(6)
C44 0.0155(7) 0.0142(8) 0.0204(8) 0.0054(6) 0.0005(6) 0.0016(6)
C31 0.0239(8) 0.0159(8) 0.0144(7) 0.0044(6) 0.0039(6) 0.0028(6)
C2 0.0166(8) 0.0191(8) 0.0168(8) 0.0008(6) 0.0010(6) 0.0062(6)
C9 0.0157(7) 0.0135(8) 0.0192(8) 0.0026(6) -0.0002(6) 0.0012(6)
C11 0.0163(7) 0.0143(8) 0.0158(7) 0.0041(6) 0.0017(6) 0.0037(6)
C39 0.0155(7) 0.0128(7) 0.0188(8) 0.0042(6) 0.0032(6) 0.0047(6)
C1 0.0146(7) 0.0118(7) 0.0206(8) 0.0006(6) 0.0014(6) 0.0032(6)
C18 0.0216(8) 0.0138(8) 0.0143(7) 0.0027(6) 0.0044(6) 0.0010(6)
C48 0.0209(8) 0.0132(8) 0.0186(8) 0.0024(6) 0.0024(6) 0.0050(6)
C26 0.0307(9) 0.0154(8) 0.0181(8) 0.0068(6) 0.0069(7) 0.0048(7)
C40 0.0158(7) 0.0134(7) 0.0154(7) 0.0035(6) 0.0034(6) 0.0011(6)
C10 0.0206(8) 0.0140(8) 0.0157(7) 0.0011(6) 0.0025(6) 0.0040(6)
C36 0.0179(8) 0.0170(8) 0.0176(8) 0.0051(6) 0.0016(6) 0.0046(6)
C54 0.0176(8) 0.0189(8) 0.0217(8) 0.0006(7) -0.0019(6) 0.0072(6)
C58 0.0162(8) 0.0132(8) 0.0278(9) 0.0074(7) -0.0009(6) 0.0017(6)
C19 0.0203(8) 0.0176(8) 0.0169(8) 0.0026(6) 0.0040(6) 0.0000(6)
C49 0.0133(7) 0.0112(7) 0.0188(8) 0.0027(6) -0.0007(6) 0.0024(6)
C61 0.0186(8) 0.0164(8) 0.0205(8) 0.0030(6) -0.0002(6) 0.0012(6)
C57 0.0128(7) 0.0129(7) 0.0223(8) 0.0053(6) -0.0016(6) 0.0021(6)
C7 0.0137(7) 0.0153(8) 0.0160(7) 0.0048(6) 0.0025(6) 0.0037(6)
C60 0.0205(8) 0.0256(9) 0.0186(8) 0.0063(7) 0.0016(6) 0.0036(7)
C47 0.0223(8) 0.0183(8) 0.0215(8) 0.0070(7) 0.0053(6) 0.0101(7)
C62 0.0132(7) 0.0146(8) 0.0183(8) 0.0049(6) -0.0011(6) 0.0026(6)
C25 0.0345(10) 0.0121(8) 0.0208(8) 0.0023(7) 0.0078(7) -0.0011(7)
C34 0.0179(8) 0.0322(10) 0.0197(8) 0.0116(7) 0.0022(6) 0.0055(7)
C20 0.0244(9) 0.0223(9) 0.0246(9) 0.0014(7) 0.0018(7) 0.0033(7)
C56 0.0149(7) 0.0114(7) 0.0243(8) 0.0031(6) -0.0021(6) 0.0026(6)
C30 0.0279(9) 0.0212(9) 0.0208(8) 0.0039(7) -0.0010(7) 0.0041(7)
C59 0.0165(8) 0.0229(9) 0.0277(9) 0.0136(7) 0.0019(7) 0.0023(7)
C50 0.0128(7) 0.0142(8) 0.0196(8) 0.0043(6) -0.0004(6) 0.0038(6)
C13 0.0222(8) 0.0189(8) 0.0172(8) 0.0039(7) 0.0022(6) 0.0017(7)
O4 0.0576(12) 0.0412(10) 0.0834(14) 0.0072(10) 0.0132(10) -0.0155(9)
C24 0.0253(9) 0.0169(8) 0.0185(8) 0.0008(7) 0.0061(7) -0.0023(7)
C52 0.0196(8) 0.0281(9) 0.0231(9) 0.0103(7) 0.0044(7) 0.0054(7)
C33 0.0182(8) 0.0314(10) 0.0211(8) 0.0066(7) -0.0036(7) -0.0030(7)
C8 0.0172(8) 0.0144(8) 0.0195(8) 0.0051(6) 0.0033(6) 0.0023(6)
C14 0.0232(9) 0.0300(10) 0.0205(8) 0.0109(7) 0.0029(7) 0.0029(7)
C17 0.0262(9) 0.0137(8) 0.0292(9) 0.0064(7) 0.0005(7) 0.0010(7)
O3 0.0789(14) 0.0650(13) 0.0328(9) -0.0194(9) -0.0043(9) 0.0076(11)
C32 0.0249(9) 0.0195(9) 0.0194(8) 0.0016(7) -0.0002(7) -0.0044(7)
C4 0.0191(8) 0.0250(9) 0.0189(8) 0.0077(7) 0.0037(6) 0.0063(7)
C51 0.0167(8) 0.0179(8) 0.0233(8) 0.0065(7) 0.0024(6) 0.0035(6)
C46 0.0167(8) 0.0256(9) 0.0297(9) 0.0128(8) 0.0037(7) 0.0078(7)
C29 0.0291(10) 0.0347(11) 0.0340(10) 0.0118(9) -0.0045(8) 0.0096(8)
C53 0.0214(8) 0.0312(10) 0.0174(8) 0.0041(7) 0.0022(6) 0.0108(7)
C28 0.0395(11) 0.0348(11) 0.0399(11) 0.0179(9) 0.0034(9) 0.0203(9)
C16 0.0276(9) 0.0230(9) 0.0318(10) 0.0147(8) 0.0023(8) -0.0020(7)
C27 0.0435(11) 0.0192(9) 0.0288(10) 0.0099(8) 0.0094(8) 0.0128(8)
C22 0.0218(9) 0.0370(12) 0.0370(11) 0.0003(9) -0.0032(8) -0.0057(8)
C35 0.0207(9) 0.0467(12) 0.0356(11) 0.0163(9) 0.0001(8) 0.0125(9)
C23 0.0284(10) 0.0233(9) 0.0279(10) -0.0014(8) 0.0033(8) -0.0080(8)
C15 0.0364(11) 0.0442(12) 0.0261(10) 0.0121(9) 0.0131(8) 0.0015(9)
C21 0.0243(10) 0.0378(12) 0.0360(11) 0.0044(9) -0.0013(8) 0.0067(8)
O9 0.0359(17) 0.059(2) 0.082(3) 0.048(2) 0.0012(17) 0.0039(16)

loop_
_atom_type_symbol
_atom_type_description
_atom_type_scat_dispersion_real
_atom_type_scat_dispersion_imag
_atom_type_scat_source
C C 0.0033 0.0016 'International Tables Vol C Tables 4.2.6.8 and 6.1.1.4'
H H 0.0000 0.0000 'International Tables Vol C Tables 4.2.6.8 and 6.1.1.4'
Cl Cl 0.1484 0.1585 'International Tables Vol C Tables 4.2.6.8 and 6.1.1.4'
Co Co 0.3494 0.9721 'International Tables Vol C Tables 4.2.6.8 and 6.1.1.4'
N N 0.0061 0.0033 'International Tables Vol C Tables 4.2.6.8 and 6.1.1.4'
O O 0.0106 0.0060 'International Tables Vol C Tables 4.2.6.8 and 6.1.1.4'

loop_
_geom_angle_atom_site_label_1
_geom_angle_atom_site_label_2
_geom_angle_atom_site_label_3
_geom_angle
_geom_angle_site_symmetry_1
_geom_angle_site_symmetry_3
_geom_angle_publ_flag
N2 Co1 N3 96.42(5) . . ?
N2 Co1 N6 79.69(5) . . ?
N2 Co1 N4 101.31(5) . . ?
N2 Co1 N5 79.04(5) . . ?
N3 Co1 N6 93.93(5) . . ?
N3 Co1 N5 93.54(5) . . ?
N6 Co1 N5 158.10(5) . . ?
N1 Co1 N2 175.87(6) . . ?
N1 Co1 N3 81.35(5) . . ?
N1 Co1 N6 96.95(5) . . ?
N1 Co1 N4 80.75(5) . . ?
N1 Co1 N5 104.51(5) . . ?
N4 Co1 N3 161.99(6) . . ?
N4 Co1 N6 86.26(5) . . ?
N4 Co1 N5 92.86(5) . . ?
O5 Cl2 O8 109.35(8) . . ?
O5 Cl2 O6 110.05(9) . . ?
O7 Cl2 O8 108.81(8) . . ?
O7 Cl2 O5 110.09(9) . . ?
O7 Cl2 O6 110.10(9) . . ?
O6 Cl2 O8 108.41(9) . . ?
O1 Cl1 O2 109.13(10) . . ?
O1 Cl1 O4 109.20(12) . . ?
O1 Cl1 O3 110.08(12) . . ?
O4 Cl1 O2 109.26(12) . . ?
O3 Cl1 O2 109.47(12) . . ?
O3 Cl1 O4 109.69(12) . . ?
C38 N2 Co1 120.05(10) . . ?
C38 N2 C42 120.73(13) . . ?
C42 N2 Co1 119.09(11) . . ?
C6 N3 Co1 113.24(10) . . ?
C1 N3 Co1 129.12(11) . . ?
C1 N3 C6 117.58(13) . . ?
C43 N6 Co1 112.88(10) . . ?
C48 N6 Co1 128.83(11) . . ?
C48 N6 C43 117.95(14) . . ?
C11 N1 Co1 119.74(10) . . ?
C11 N1 C7 120.89(13) . . ?
C7 N1 Co1 118.98(11) . . ?
C12 N4 Co1 114.10(10) . . ?
C17 N4 Co1 127.08(12) . . ?
C17 N4 C12 117.59(15) . . ?
C37 N5 Co1 112.25(11) . . ?
C32 N5 Co1 129.98(12) . . ?
C32 N5 C37 117.60(15) . . ?
N2 C38 C37 114.02(13) . . ?
N2 C38 C39 120.75(14) . . ?
C39 C38 C37 125.23(14) . . ?
N2 C42 C43 114.12(13) . . ?
N2 C42 C41 120.47(14) . . ?
C41 C42 C43 125.37(14) . . ?
N6 C43 C42 113.94(14) . . ?
N6 C43 C44 122.25(15) . . ?
C44 C43 C42 123.72(14) . . ?
N5 C37 C38 114.33(14) . . ?
N5 C37 C36 122.38(15) . . ?
C36 C37 C38 123.28(14) . . ?
N3 C6 C5 122.24(14) . . ?
N3 C6 C7 113.52(13) . . ?
C5 C6 C7 124.24(14) . . ?
N4 C12 C11 112.87(14) . . ?
N4 C12 C13 122.68(15) . . ?
C13 C12 C11 124.11(15) . . ?
C6 C5 H5 120.0 . . ?
C6 C5 C3 120.09(15) . . ?
C3 C5 H5 120.0 . . ?
C42 C41 H41 120.2 . . ?
C42 C41 C40 119.59(15) . . ?
C40 C41 H41 120.2 . . ?
C54 C55 C50 119.01(14) . . ?
C56 C55 C54 121.63(15) . . ?
C56 C55 C50 119.35(15) . . ?
C5 C3 C2 117.11(14) . . ?
C5 C3 C4 120.72(15) . . ?
C2 C3 C4 122.15(15) . . ?
C44 C45 C46 120.97(15) . . ?
C47 C45 C44 117.26(15) . . ?
C47 C45 C46 121.77(15) . . ?
C43 C44 C45 119.72(15) . . ?
C43 C44 H44 120.1 . . ?
C45 C44 H44 120.1 . . ?
C18 C31 C26 119.24(15) . . ?
C18 C31 C30 122.59(15) . . ?
C30 C31 C26 118.16(16) . . ?
C3 C2 H2 120.0 . . ?
C1 C2 C3 120.07(15) . . ?
C1 C2 H2 120.0 . . ?
C10 C9 C18 120.45(14) . . ?
C8 C9 C18 120.17(14) . . ?
C8 C9 C10 119.13(15) . . ?
N1 C11 C12 112.17(13) . . ?
N1 C11 C10 120.96(14) . . ?
C10 C11 C12 126.58(14) . . ?
C38 C39 H39 120.2 . . ?
C38 C39 C40 119.56(14) . . ?
C40 C39 H39 120.2 . . ?
N3 C1 C2 122.84(15) . . ?
N3 C1 H1 118.6 . . ?
C2 C1 H1 118.6 . . ?
C31 C18 C9 117.94(14) . . ?
C19 C18 C31 121.16(15) . . ?
C19 C18 C9 120.90(15) . . ?
N6 C48 H48 118.6 . . ?
N6 C48 C47 122.89(15) . . ?
C47 C48 H48 118.6 . . ?
C25 C26 C31 119.24(16) . . ?
C25 C26 C27 122.22(16) . . ?
C27 C26 C31 118.54(16) . . ?
C41 C40 C39 118.89(14) . . ?
C41 C40 C49 121.31(14) . . ?
C39 C40 C49 119.76(14) . . ?
C9 C10 H10 120.5 . . ?
C11 C10 C9 118.97(15) . . ?
C11 C10 H10 120.5 . . ?
C37 C36 H36 120.1 . . ?
C37 C36 C34 119.87(16) . . ?
C34 C36 H36 120.1 . . ?
C55 C54 H54 119.6 . . ?
C53 C54 C55 120.80(16) . . ?
C53 C54 H54 119.6 . . ?
C57 C58 H58 119.5 . . ?
C59 C58 H58 119.5 . . ?
C59 C58 C57 121.08(15) . . ?
C18 C19 C20 122.42(16) . . ?
C18 C19 C24 118.93(16) . . ?
C20 C19 C24 118.65(16) . . ?
C62 C49 C40 118.44(14) . . ?
C50 C49 C40 120.50(13) . . ?
C50 C49 C62 121.05(14) . . ?
C60 C61 H61 119.6 . . ?
C60 C61 C62 120.89(16) . . ?
C62 C61 H61 119.6 . . ?
C58 C57 C62 118.52(15) . . ?
C56 C57 C58 121.75(15) . . ?
C56 C57 C62 119.72(14) . . ?
N1 C7 C6 112.66(13) . . ?
N1 C7 C8 120.53(14) . . ?
C8 C7 C6 126.75(14) . . ?
C61 C60 H60 119.7 . . ?
C61 C60 C59 120.68(16) . . ?
C59 C60 H60 119.7 . . ?
C45 C47 H47 120.1 . . ?
C48 C47 C45 119.86(15) . . ?
C48 C47 H47 120.1 . . ?
C49 C62 C61 122.68(15) . . ?
C49 C62 C57 118.96(14) . . ?
C61 C62 C57 118.35(14) . . ?
C26 C25 H25 119.2 . . ?
C24 C25 C26 121.61(16) . . ?
C24 C25 H25 119.2 . . ?
C36 C34 C35 120.18(17) . . ?
C33 C34 C36 117.25(16) . . ?
C33 C34 C35 122.54(17) . . ?
C19 C20 H20 119.6 . . ?
C21 C20 C19 120.87(18) . . ?
C21 C20 H20 119.6 . . ?
C55 C56 H56 119.2 . . ?
C57 C56 C55 121.53(15) . . ?
C57 C56 H56 119.2 . . ?
C31 C30 H30 119.4 . . ?
C29 C30 C31 121.26(17) . . ?
C29 C30 H30 119.4 . . ?
C58 C59 C60 120.38(15) . . ?
C58 C59 H59 119.8 . . ?
C60 C59 H59 119.8 . . ?
C49 C50 C55 119.18(14) . . ?
C49 C50 C51 122.77(14) . . ?
C51 C50 C55 118.05(15) . . ?
C12 C13 H13 120.3 . . ?
C12 C13 C14 119.48(16) . . ?
C14 C13 H13 120.3 . . ?
C25 C24 C19 119.82(16) . . ?
C25 C24 C23 121.83(17) . . ?
C23 C24 C19 118.36(17) . . ?
C51 C52 H52 119.6 . . ?
C51 C52 C53 120.87(16) . . ?
C53 C52 H52 119.6 . . ?
C34 C33 H33 120.0 . . ?
C34 C33 C32 120.06(16) . . ?
C32 C33 H33 120.0 . . ?
C9 C8 H8 120.3 . . ?
C7 C8 C9 119.42(14) . . ?
C7 C8 H8 120.3 . . ?
C13 C14 C15 120.74(17) . . ?
C16 C14 C13 117.39(16) . . ?
C16 C14 C15 121.79(17) . . ?
N4 C17 H17 118.7 . . ?
N4 C17 C16 122.67(16) . . ?
C16 C17 H17 118.7 . . ?
N5 C32 C33 122.78(16) . . ?
N5 C32 H32 118.6 . . ?
C33 C32 H32 118.6 . . ?
C3 C4 H4A 109.5 . . ?
C3 C4 H4B 109.5 . . ?
C3 C4 H4C 109.5 . . ?
H4A C4 H4B 109.5 . . ?
H4A C4 H4C 109.5 . . ?
H4B C4 H4C 109.5 . . ?
C50 C51 H51 119.5 . . ?
C52 C51 C50 120.93(16) . . ?
C52 C51 H51 119.5 . . ?
C45 C46 H46A 109.5 . . ?
C45 C46 H46B 109.5 . . ?
C45 C46 H46C 109.5 . . ?
H46A C46 H46B 109.5 . . ?
H46A C46 H46C 109.5 . . ?
H46B C46 H46C 109.5 . . ?
C30 C29 H29 119.8 . . ?
C30 C29 C28 120.35(19) . . ?
C28 C29 H29 119.8 . . ?
C54 C53 C52 120.29(16) . . ?
C54 C53 H53 119.9 . . ?
C52 C53 H53 119.9 . . ?
C29 C28 H28 119.6 . . ?
C27 C28 C29 120.75(18) . . ?
C27 C28 H28 119.6 . . ?
C14 C16 H16 119.9 . . ?
C17 C16 C14 120.12(16) . . ?
C17 C16 H16 119.9 . . ?
C26 C27 H27 119.5 . . ?
C28 C27 C26 120.93(18) . . ?
C28 C27 H27 119.5 . . ?
C23 C22 H22 119.7 . . ?
C23 C22 C21 120.51(18) . . ?
C21 C22 H22 119.7 . . ?
C34 C35 H35A 109.5 . . ?
C34 C35 H35B 109.5 . . ?
C34 C35 H35C 109.5 . . ?
H35A C35 H35B 109.5 . . ?
H35A C35 H35C 109.5 . . ?
H35B C35 H35C 109.5 . . ?
C24 C23 H23 119.4 . . ?
C22 C23 C24 121.23(18) . . ?
C22 C23 H23 119.4 . . ?
C14 C15 H15A 109.5 . . ?
C14 C15 H15B 109.5 . . ?
C14 C15 H15C 109.5 . . ?
H15A C15 H15B 109.5 . . ?
H15A C15 H15C 109.5 . . ?
H15B C15 H15C 109.5 . . ?
C20 C21 C22 120.4(2) . . ?
C20 C21 H21 119.8 . . ?
C22 C21 H21 119.8 . . ?
H9A O9 H9B 107.1 . . ?

loop_
_geom_bond_atom_site_label_1
_geom_bond_atom_site_label_2
_geom_bond_distance
_geom_bond_site_symmetry_2
_geom_bond_publ_flag
Co1 N2 1.9192(13) . ?
Co1 N3 2.0161(13) . ?
Co1 N6 2.1076(14) . ?
Co1 N1 1.8770(13) . ?
Co1 N4 2.0145(14) . ?
Co1 N5 2.1408(14) . ?
Cl2 O8 1.4487(13) . ?
Cl2 O5 1.4380(14) . ?
Cl2 O7 1.4364(14) . ?
Cl2 O6 1.4448(14) . ?
Cl1 O2 1.4443(17) . ?
Cl1 O1 1.4312(17) . ?
Cl1 O4 1.4394(19) . ?
Cl1 O3 1.4361(18) . ?
N2 C38 1.350(2) . ?
N2 C42 1.357(2) . ?
N3 C6 1.364(2) . ?
N3 C1 1.341(2) . ?
N6 C43 1.357(2) . ?
N6 C48 1.334(2) . ?
N1 C11 1.350(2) . ?
N1 C7 1.3531(19) . ?
N4 C12 1.358(2) . ?
N4 C17 1.343(2) . ?
N5 C37 1.351(2) . ?
N5 C32 1.347(2) . ?
C38 C37 1.483(2) . ?
C38 C39 1.390(2) . ?
C42 C43 1.477(2) . ?
C42 C41 1.392(2) . ?
C43 C44 1.388(2) . ?
C37 C36 1.388(2) . ?
C6 C5 1.386(2) . ?
C6 C7 1.474(2) . ?
C12 C11 1.483(2) . ?
C12 C13 1.381(2) . ?
C5 H5 0.9500 . ?
C5 C3 1.392(2) . ?
C41 H41 0.9500 . ?
C41 C40 1.394(2) . ?
C55 C54 1.430(2) . ?
C55 C56 1.399(2) . ?
C55 C50 1.441(2) . ?
C3 C2 1.396(2) . ?
C3 C4 1.503(2) . ?
C45 C44 1.400(2) . ?
C45 C47 1.391(2) . ?
C45 C46 1.498(2) . ?
C44 H44 0.9500 . ?
C31 C18 1.410(2) . ?
C31 C26 1.440(2) . ?
C31 C30 1.431(2) . ?
C2 H2 0.9500 . ?
C2 C1 1.384(2) . ?
C9 C18 1.496(2) . ?
C9 C10 1.400(2) . ?
C9 C8 1.396(2) . ?
C11 C10 1.390(2) . ?
C39 H39 0.9500 . ?
C39 C40 1.394(2) . ?
C1 H1 0.9500 . ?
C18 C19 1.408(2) . ?
C48 H48 0.9500 . ?
C48 C47 1.389(2) . ?
C26 C25 1.398(3) . ?
C26 C27 1.434(3) . ?
C40 C49 1.492(2) . ?
C10 H10 0.9500 . ?
C36 H36 0.9500 . ?
C36 C34 1.398(2) . ?
C54 H54 0.9500 . ?
C54 C53 1.361(2) . ?
C58 H58 0.9500 . ?
C58 C57 1.434(2) . ?
C58 C59 1.361(2) . ?
C19 C20 1.427(3) . ?
C19 C24 1.437(2) . ?
C49 C62 1.413(2) . ?
C49 C50 1.408(2) . ?
C61 H61 0.9500 . ?
C61 C60 1.368(2) . ?
C61 C62 1.431(2) . ?
C57 C62 1.437(2) . ?
C57 C56 1.395(2) . ?
C7 C8 1.390(2) . ?
C60 H60 0.9500 . ?
C60 C59 1.416(2) . ?
C47 H47 0.9500 . ?
C25 H25 0.9500 . ?
C25 C24 1.394(3) . ?
C34 C33 1.385(3) . ?
C34 C35 1.506(3) . ?
C20 H20 0.9500 . ?
C20 C21 1.368(3) . ?
C56 H56 0.9500 . ?
C30 H30 0.9500 . ?
C30 C29 1.358(3) . ?
C59 H59 0.9500 . ?
C50 C51 1.432(2) . ?
C13 H13 0.9500 . ?
C13 C14 1.398(2) . ?
C24 C23 1.435(3) . ?
C52 H52 0.9500 . ?
C52 C51 1.361(2) . ?
C52 C53 1.424(3) . ?
C33 H33 0.9500 . ?
C33 C32 1.385(3) . ?
C8 H8 0.9500 . ?
C14 C16 1.389(3) . ?
C14 C15 1.497(3) . ?
C17 H17 0.9500 . ?
C17 C16 1.380(3) . ?
C32 H32 0.9500 . ?
C4 H4A 0.9800 . ?
C4 H4B 0.9800 . ?
C4 H4C 0.9800 . ?
C51 H51 0.9500 . ?
C46 H46A 0.9800 . ?
C46 H46B 0.9800 . ?
C46 H46C 0.9800 . ?
C29 H29 0.9500 . ?
C29 C28 1.422(3) . ?
C53 H53 0.9500 . ?
C28 H28 0.9500 . ?
C28 C27 1.354(3) . ?
C16 H16 0.9500 . ?
C27 H27 0.9500 . ?
C22 H22 0.9500 . ?
C22 C23 1.352(3) . ?
C22 C21 1.426(3) . ?
C35 H35A 0.9800 . ?
C35 H35B 0.9800 . ?
C35 H35C 0.9800 . ?
C23 H23 0.9500 . ?
C15 H15A 0.9800 . ?
C15 H15B 0.9800 . ?
C15 H15C 0.9800 . ?
C21 H21 0.9500 . ?
O9 H9A 0.8656 . ?
O9 H9B 0.8711 . ?

loop_
_geom_torsion_atom_site_label_1
_geom_torsion_atom_site_label_2
_geom_torsion_atom_site_label_3
_geom_torsion_atom_site_label_4
_geom_torsion
_geom_torsion_site_symmetry_1
_geom_torsion_site_symmetry_2
_geom_torsion_site_symmetry_3
_geom_torsion_site_symmetry_4
_geom_torsion_publ_flag
Co1 N2 C38 C37 3.25(17) . . . . ?
Co1 N2 C38 C39 -176.61(11) . . . . ?
Co1 N2 C42 C43 -6.10(17) . . . . ?
Co1 N2 C42 C41 175.99(11) . . . . ?
Co1 N3 C6 C5 -174.97(12) . . . . ?
Co1 N3 C6 C7 4.57(16) . . . . ?
Co1 N3 C1 C2 176.32(12) . . . . ?
Co1 N6 C43 C42 0.38(16) . . . . ?
Co1 N6 C43 C44 176.91(12) . . . . ?
Co1 N6 C48 C47 -173.83(12) . . . . ?
Co1 N1 C11 C12 -2.15(18) . . . . ?
Co1 N1 C11 C10 -176.37(12) . . . . ?
Co1 N1 C7 C6 -2.43(17) . . . . ?
Co1 N1 C7 C8 174.90(12) . . . . ?
Co1 N4 C12 C11 -6.72(17) . . . . ?
Co1 N4 C12 C13 166.82(13) . . . . ?
Co1 N4 C17 C16 -164.71(14) . . . . ?
Co1 N5 C37 C38 -4.72(16) . . . . ?
Co1 N5 C37 C36 173.99(12) . . . . ?
Co1 N5 C32 C33 -172.97(12) . . . . ?
N2 C38 C37 N5 1.42(19) . . . . ?
N2 C38 C37 C36 -177.28(14) . . . . ?
N2 C38 C39 C40 1.0(2) . . . . ?
N2 C42 C43 N6 3.42(19) . . . . ?
N2 C42 C43 C44 -173.05(14) . . . . ?
N2 C42 C41 C40 0.3(2) . . . . ?
N3 Co1 N1 C11 176.85(13) . . . . ?
N3 Co1 N1 C7 3.89(11) . . . . ?
N3 C6 C5 C3 -2.1(2) . . . . ?
N3 C6 C7 N1 -1.64(19) . . . . ?
N3 C6 C7 C8 -178.77(15) . . . . ?
N6 Co1 N1 C11 83.91(12) . . . . ?
N6 Co1 N1 C7 -89.05(12) . . . . ?
N6 C43 C44 C45 -2.5(2) . . . . ?
N6 C48 C47 C45 -1.4(2) . . . . ?
N1 C11 C10 C9 2.9(2) . . . . ?
N1 C7 C8 C9 0.1(2) . . . . ?
N4 Co1 N1 C11 -1.13(12) . . . . ?
N4 Co1 N1 C7 -174.09(12) . . . . ?
N4 C12 C11 N1 5.8(2) . . . . ?
N4 C12 C11 C10 179.64(15) . . . . ?
N4 C12 C13 C14 -0.8(3) . . . . ?
N4 C17 C16 C14 0.0(3) . . . . ?
N5 Co1 N1 C11 -91.71(12) . . . . ?
N5 Co1 N1 C7 95.33(12) . . . . ?
N5 C37 C36 C34 -0.2(2) . . . . ?
C38 N2 C42 C43 178.08(13) . . . . ?
C38 N2 C42 C41 0.2(2) . . . . ?
C38 C37 C36 C34 178.37(14) . . . . ?
C38 C39 C40 C41 -0.6(2) . . . . ?
C38 C39 C40 C49 -178.52(14) . . . . ?
C42 N2 C38 C37 179.02(13) . . . . ?
C42 N2 C38 C39 -0.8(2) . . . . ?
C42 C43 C44 C45 173.68(14) . . . . ?
C42 C41 C40 C39 0.0(2) . . . . ?
C42 C41 C40 C49 177.85(14) . . . . ?
C43 N6 C48 C47 -1.0(2) . . . . ?
C43 C42 C41 C40 -177.40(14) . . . . ?
C37 N5 C32 C33 1.7(2) . . . . ?
C37 C38 C39 C40 -178.79(14) . . . . ?
C37 C36 C34 C33 2.0(2) . . . . ?
C37 C36 C34 C35 -176.12(15) . . . . ?
C6 N3 C1 C2 -0.7(2) . . . . ?
C6 C5 C3 C2 -0.1(2) . . . . ?
C6 C5 C3 C4 -178.50(14) . . . . ?
C6 C7 C8 C9 177.00(15) . . . . ?
C12 N4 C17 C16 1.8(3) . . . . ?
C12 C11 C10 C9 -170.43(15) . . . . ?
C12 C13 C14 C16 2.5(3) . . . . ?
C12 C13 C14 C15 -174.30(17) . . . . ?
C5 C6 C7 N1 177.88(14) . . . . ?
C5 C6 C7 C8 0.7(3) . . . . ?
C5 C3 C2 C1 1.9(2) . . . . ?
C41 C42 C43 N6 -178.80(14) . . . . ?
C41 C42 C43 C44 4.7(2) . . . . ?
C41 C40 C49 C62 -85.37(19) . . . . ?
C41 C40 C49 C50 95.90(19) . . . . ?
C55 C54 C53 C52 1.0(3) . . . . ?
C55 C50 C51 C52 2.0(2) . . . . ?
C3 C2 C1 N3 -1.5(2) . . . . ?
C44 C45 C47 C48 1.8(2) . . . . ?
C31 C18 C19 C20 -179.54(15) . . . . ?
C31 C18 C19 C24 0.0(2) . . . . ?
C31 C26 C25 C24 -0.3(2) . . . . ?
C31 C26 C27 C28 0.7(3) . . . . ?
C31 C30 C29 C28 0.8(3) . . . . ?
C9 C18 C19 C20 0.2(2) . . . . ?
C9 C18 C19 C24 179.81(14) . . . . ?
C11 N1 C7 C6 -175.30(14) . . . . ?
C11 N1 C7 C8 2.0(2) . . . . ?
C11 C12 C13 C14 172.03(15) . . . . ?
C39 C38 C37 N5 -178.74(14) . . . . ?
C39 C38 C37 C36 2.6(2) . . . . ?
C39 C40 C49 C62 92.50(18) . . . . ?
C39 C40 C49 C50 -86.22(19) . . . . ?
C1 N3 C6 C5 2.5(2) . . . . ?
C1 N3 C6 C7 -177.98(13) . . . . ?
C18 C31 C26 C25 1.0(2) . . . . ?
C18 C31 C26 C27 -178.45(15) . . . . ?
C18 C31 C30 C29 177.64(17) . . . . ?
C18 C9 C10 C11 173.51(15) . . . . ?
C18 C9 C8 C7 -174.98(15) . . . . ?
C18 C19 C20 C21 178.30(17) . . . . ?
C18 C19 C24 C25 0.7(2) . . . . ?
C18 C19 C24 C23 -178.99(15) . . . . ?
C48 N6 C43 C42 -173.53(13) . . . . ?
C48 N6 C43 C44 3.0(2) . . . . ?
C26 C31 C18 C9 179.35(14) . . . . ?
C26 C31 C18 C19 -0.9(2) . . . . ?
C26 C31 C30 C29 -1.0(3) . . . . ?
C26 C25 C24 C19 -0.5(2) . . . . ?
C26 C25 C24 C23 179.12(16) . . . . ?
C40 C49 C62 C61 3.9(2) . . . . ?
C40 C49 C62 C57 -175.07(14) . . . . ?
C40 C49 C50 C55 178.86(14) . . . . ?
C40 C49 C50 C51 -1.6(2) . . . . ?
C10 C9 C18 C31 -85.76(19) . . . . ?
C10 C9 C18 C19 94.47(19) . . . . ?
C10 C9 C8 C7 -0.6(2) . . . . ?
C36 C34 C33 C32 -1.9(2) . . . . ?
C54 C55 C56 C57 -177.65(15) . . . . ?
C54 C55 C50 C49 177.23(14) . . . . ?
C54 C55 C50 C51 -2.3(2) . . . . ?
C58 C57 C62 C49 175.55(14) . . . . ?
C58 C57 C62 C61 -3.5(2) . . . . ?
C58 C57 C56 C55 -178.98(15) . . . . ?
C19 C20 C21 C22 0.9(3) . . . . ?
C19 C24 C23 C22 0.5(3) . . . . ?
C49 C50 C51 C52 -177.58(16) . . . . ?
C61 C60 C59 C58 -2.0(3) . . . . ?
C57 C58 C59 C60 0.4(2) . . . . ?
C7 N1 C11 C12 170.68(13) . . . . ?
C7 N1 C11 C10 -3.5(2) . . . . ?
C7 C6 C5 C3 178.40(14) . . . . ?
C60 C61 C62 C49 -177.00(15) . . . . ?
C60 C61 C62 C57 2.0(2) . . . . ?
C47 C45 C44 C43 0.0(2) . . . . ?
C62 C49 C50 C55 0.2(2) . . . . ?
C62 C49 C50 C51 179.72(15) . . . . ?
C62 C61 C60 C59 0.7(3) . . . . ?
C62 C57 C56 C55 0.6(2) . . . . ?
C25 C26 C27 C28 -178.74(17) . . . . ?
C25 C24 C23 C22 -179.18(18) . . . . ?
C34 C33 C32 N5 0.0(3) . . . . ?
C20 C19 C24 C25 -179.75(16) . . . . ?
C20 C19 C24 C23 0.6(2) . . . . ?
C56 C55 C54 C53 -178.21(16) . . . . ?
C56 C55 C50 C49 -3.6(2) . . . . ?
C56 C55 C50 C51 176.80(14) . . . . ?
C56 C57 C62 C49 -4.1(2) . . . . ?
C56 C57 C62 C61 176.88(15) . . . . ?
C30 C31 C18 C9 0.8(2) . . . . ?
C30 C31 C18 C19 -179.47(15) . . . . ?
C30 C31 C26 C25 179.67(15) . . . . ?
C30 C31 C26 C27 0.2(2) . . . . ?
C30 C29 C28 C27 0.1(3) . . . . ?
C59 C58 C57 C62 2.4(2) . . . . ?
C59 C58 C57 C56 -178.01(15) . . . . ?
C50 C55 C54 C53 0.9(2) . . . . ?
C50 C55 C56 C57 3.2(2) . . . . ?
C50 C49 C62 C61 -177.35(15) . . . . ?
C50 C49 C62 C57 3.7(2) . . . . ?
C13 C12 C11 N1 -167.62(15) . . . . ?
C13 C12 C11 C10 6.2(3) . . . . ?
C13 C14 C16 C17 -2.2(3) . . . . ?
C24 C19 C20 C21 -1.3(3) . . . . ?
C8 C9 C18 C31 88.50(19) . . . . ?
C8 C9 C18 C19 -91.28(19) . . . . ?
C8 C9 C10 C11 -0.8(2) . . . . ?
C17 N4 C12 C11 -174.94(14) . . . . ?
C17 N4 C12 C13 -1.4(2) . . . . ?
C32 N5 C37 C38 179.66(13) . . . . ?
C32 N5 C37 C36 -1.6(2) . . . . ?
C4 C3 C2 C1 -179.78(15) . . . . ?
C51 C52 C53 C54 -1.4(3) . . . . ?
C46 C45 C44 C43 -179.69(14) . . . . ?
C46 C45 C47 C48 -178.46(15) . . . . ?
C29 C28 C27 C26 -0.9(3) . . . . ?
C53 C52 C51 C50 -0.1(3) . . . . ?
C27 C26 C25 C24 179.12(16) . . . . ?
C35 C34 C33 C32 176.16(17) . . . . ?
C23 C22 C21 C20 0.2(3) . . . . ?
C15 C14 C16 C17 174.61(18) . . . . ?
C21 C22 C23 C24 -0.9(3) . . . . ?
